data_4119209
loop_
_publ_author_name
'Xiaoming He'
'Javier Borau-Garcia'
'Alva Y. Y. Woo'
'Simon Trudel'
'Thomas Baumgartner'

_publ_contact_author
;
    Thomas Baumgartner
    Department of Chemistry
    University of Calgary
    2500 University Drive N.W.
    Calgary, Alberta, Canada T2N 1N4  
;
_publ_contact_author_email ' thomas.baumgartner@ucalgary.ca '
_publ_contact_author_phone ' (403)220-3039 '
_publ_section_title
;
 Dithieno[3,2-c:2',3'-e]-2,7-diketophosphepin: A Unique Building Block for
 Multifunctional \p-Conjugated Materials
;
_journal_name_full 'Journal of the American Chemical Society'
_journal_page_first 1137
_journal_page_last 1147
_journal_paper_doi 10.1021/ja310680x
_journal_volume 135
_journal_year 2013
_chemical_formula_moiety 'C16 H9 O2 P S2'
_chemical_formula_sum 'C16 H9 O2 P S2'
_chemical_formula_weight 328.32
_chemical_name_systematic
;
 ?
;
_space_group_IT_number 14
_symmetry_cell_setting monoclinic
_symmetry_space_group_name_Hall '-P 2ybc'
_symmetry_space_group_name_H-M 'P 1 21/c 1'
_atom_sites_solution_hydrogens geom
_atom_sites_solution_primary direct
_atom_sites_solution_secondary difmap
_audit_creation_method SHELXL-97
_cell_angle_alpha 90.00
_cell_angle_beta 119.575(2)
_cell_angle_gamma 90.00
_cell_formula_units_Z 4
_cell_length_a 7.2801(2)
_cell_length_b 20.1482(6)
_cell_length_c 10.9319(3)
_cell_measurement_reflns_used 5068
_cell_measurement_temperature 173(2)
_cell_measurement_theta_max 26.00
_cell_measurement_theta_min 2.95
_cell_volume 1394.58(7)
_computing_structure_refinement 'SHELXL-97 (Sheldrick, 1997)'
_diffrn_ambient_temperature 173(2)
_diffrn_measured_fraction_theta_full 0.993
_diffrn_measured_fraction_theta_max 0.993
_diffrn_measurement_device_type 'Nonius KappaCCD'
_diffrn_measurement_method ' \w and \f '
_diffrn_radiation_monochromator graphite
_diffrn_radiation_source 'fine-focus sealed tube'
_diffrn_radiation_type MoK\a
_diffrn_radiation_wavelength 0.71073
_diffrn_reflns_av_R_equivalents 0.0277
_diffrn_reflns_av_sigmaI/netI 0.0330
_diffrn_reflns_limit_h_max 8
_diffrn_reflns_limit_h_min -8
_diffrn_reflns_limit_k_max 24
_diffrn_reflns_limit_k_min -24
_diffrn_reflns_limit_l_max 13
_diffrn_reflns_limit_l_min -13
_diffrn_reflns_number 5068
_diffrn_reflns_theta_full 26.00
_diffrn_reflns_theta_max 26.00
_diffrn_reflns_theta_min 2.95
_exptl_absorpt_coefficient_mu 0.496
_exptl_absorpt_correction_T_max 0.9614
_exptl_absorpt_correction_T_min 0.9521
_exptl_absorpt_correction_type multi-scan
_exptl_absorpt_process_details 'SORTAV: (Blessing, 1997)'
_exptl_crystal_colour Yellow
_exptl_crystal_density_diffrn 1.564
_exptl_crystal_description Block
_exptl_crystal_F_000 672
_exptl_crystal_size_max 0.10
_exptl_crystal_size_mid 0.10
_exptl_crystal_size_min 0.08
_refine_diff_density_max 0.406
_refine_diff_density_min -0.245
_refine_diff_density_rms 0.058
_refine_ls_extinction_method none
_refine_ls_goodness_of_fit_ref 1.074
_refine_ls_hydrogen_treatment constr
_refine_ls_matrix_type full
_refine_ls_number_parameters 190
_refine_ls_number_reflns 2719
_refine_ls_number_restraints 0
_refine_ls_restrained_S_all 1.074
_refine_ls_R_factor_all 0.0507
_refine_ls_R_factor_gt 0.0413
_refine_ls_shift/su_max 0.001
_refine_ls_shift/su_mean 0.000
_refine_ls_structure_factor_coef Fsqd
_refine_ls_weighting_details 'calc w=1/[\s^2^(Fo^2^)+(0.0585P)^2^+1.1162P] where P=(Fo^2^+2Fc^2^)/3'
_refine_ls_weighting_scheme calc
_refine_ls_wR_factor_gt 0.1091
_refine_ls_wR_factor_ref 0.1173
_reflns_number_gt 2332
_reflns_number_total 2719
_reflns_threshold_expression >2sigma(I)
_cod_data_source_file ja310680x_si_002.cif
_cod_data_source_block 1
_cod_original_sg_symbol_H-M 'P 21/c'
_cod_database_code 4119209

loop_
_symmetry_equiv_pos_as_xyz
'x, y, z'
'-x, y+1/2, -z+1/2'
'-x, -y, -z'
'x, -y-1/2, z-1/2'

loop_
_atom_site_label
_atom_site_type_symbol
_atom_site_fract_x
_atom_site_fract_y
_atom_site_fract_z
_atom_site_U_iso_or_equiv
_atom_site_adp_type
_atom_site_occupancy
_atom_site_symmetry_multiplicity
_atom_site_calc_flag
_atom_site_refinement_flags
C1 C 0.4112(4) 0.57346(14) 1.2388(3) 0.0357(6) Uani 1 1 d .
H1 H 0.4883 0.5846 1.3358 0.043 Uiso 1 1 calc R
C2 C 0.2932(4) 0.61684(14) 1.1352(3) 0.0335(6) Uani 1 1 d .
H2 H 0.2763 0.6621 1.1517 0.040 Uiso 1 1 calc R
C3 C 0.1965(4) 0.58764(13) 0.9985(2) 0.0266(5) Uani 1 1 d .
C4 C 0.2412(4) 0.52087(12) 1.0013(2) 0.0249(5) Uani 1 1 d .
C5 C 0.1744(4) 0.47001(12) 0.8931(2) 0.0253(5) Uani 1 1 d .
C6 C 0.0395(4) 0.46972(12) 0.7495(3) 0.0264(5) Uani 1 1 d .
C7 C 0.0157(4) 0.40543(13) 0.6895(3) 0.0343(6) Uani 1 1 d .
H7 H -0.0715 0.3968 0.5920 0.041 Uiso 1 1 calc R
C8 C 0.1280(5) 0.35824(13) 0.7836(3) 0.0378(6) Uani 1 1 d .
H8 H 0.1300 0.3128 0.7610 0.045 Uiso 1 1 calc R
C9 C 0.0707(4) 0.63066(12) 0.8768(2) 0.0263(5) Uani 1 1 d .
C10 C -0.0762(4) 0.52547(12) 0.6562(2) 0.0290(5) Uani 1 1 d .
C11 C -0.2028(4) 0.66045(12) 0.5915(2) 0.0276(5) Uani 1 1 d .
C12 C -0.1956(4) 0.70337(12) 0.4949(3) 0.0299(5) Uani 1 1 d .
H12 H -0.0702 0.7068 0.4888 0.036 Uiso 1 1 calc R
C13 C -0.3702(5) 0.74121(13) 0.4073(3) 0.0373(6) Uani 1 1 d .
H13 H -0.3657 0.7694 0.3392 0.045 Uiso 1 1 calc R
C14 C -0.5486(5) 0.73837(13) 0.4182(3) 0.0407(7) Uani 1 1 d .
H14 H -0.6675 0.7648 0.3583 0.049 Uiso 1 1 calc R
C15 C -0.5568(4) 0.69680(14) 0.5167(3) 0.0379(6) Uani 1 1 d .
H15 H -0.6801 0.6955 0.5256 0.045 Uiso 1 1 calc R
C16 C -0.3860(4) 0.65742(13) 0.6015(3) 0.0330(6) Uani 1 1 d .
H16 H -0.3932 0.6281 0.6671 0.040 Uiso 1 1 calc R
O1 O 0.0167(3) 0.68571(9) 0.89300(19) 0.0364(4) Uani 1 1 d .
O2 O -0.2257(3) 0.51573(10) 0.53957(19) 0.0459(5) Uani 1 1 d .
P1 P 0.02905(10) 0.61087(3) 0.70027(6) 0.02620(19) Uani 1 1 d .
S1 S 0.40426(10) 0.49616(3) 1.17348(6) 0.0339(2) Uani 1 1 d .
S2 S 0.26678(11) 0.39053(3) 0.94927(7) 0.0341(2) Uani 1 1 d .

loop_
_atom_site_aniso_label
_atom_site_aniso_U_11
_atom_site_aniso_U_22
_atom_site_aniso_U_33
_atom_site_aniso_U_23
_atom_site_aniso_U_13
_atom_site_aniso_U_12
C1 0.0343(13) 0.0470(16) 0.0226(12) -0.0019(11) 0.0115(11) -0.0057(12)
C2 0.0309(13) 0.0394(15) 0.0243(12) -0.0046(11) 0.0093(10) -0.0051(11)
C3 0.0229(11) 0.0330(13) 0.0225(12) -0.0005(10) 0.0102(9) -0.0024(10)
C4 0.0212(11) 0.0320(13) 0.0213(11) 0.0049(9) 0.0104(9) -0.0003(10)
C5 0.0254(11) 0.0235(12) 0.0302(12) 0.0045(9) 0.0162(10) 0.0010(9)
C6 0.0266(12) 0.0236(12) 0.0298(12) -0.0006(10) 0.0145(10) -0.0019(10)
C7 0.0388(15) 0.0291(13) 0.0359(14) -0.0026(11) 0.0191(12) -0.0005(11)
C8 0.0503(16) 0.0271(13) 0.0420(15) -0.0014(12) 0.0273(14) 0.0019(12)
C9 0.0259(11) 0.0266(12) 0.0247(12) -0.0023(10) 0.0111(10) -0.0051(10)
C10 0.0314(13) 0.0276(13) 0.0256(13) -0.0010(10) 0.0121(11) -0.0001(10)
C11 0.0319(13) 0.0232(12) 0.0232(12) -0.0018(9) 0.0102(10) -0.0005(10)
C12 0.0360(13) 0.0254(13) 0.0285(13) -0.0025(10) 0.0162(11) -0.0004(11)
C13 0.0528(17) 0.0249(13) 0.0283(13) 0.0021(10) 0.0154(12) 0.0046(12)
C14 0.0431(15) 0.0285(14) 0.0362(15) -0.0038(11) 0.0086(13) 0.0110(12)
C15 0.0301(13) 0.0372(15) 0.0417(15) -0.0084(12) 0.0141(12) 0.0001(12)
C16 0.0321(13) 0.0333(14) 0.0317(13) 0.0008(11) 0.0142(11) -0.0009(11)
O1 0.0433(11) 0.0277(10) 0.0327(10) -0.0025(8) 0.0146(8) 0.0039(8)
O2 0.0481(12) 0.0341(11) 0.0292(10) -0.0037(8) -0.0010(9) 0.0005(9)
P1 0.0288(3) 0.0257(3) 0.0232(3) 0.0018(2) 0.0122(3) 0.0006(3)
S1 0.0314(4) 0.0414(4) 0.0239(3) 0.0074(3) 0.0099(3) 0.0043(3)
S2 0.0395(4) 0.0285(4) 0.0356(4) 0.0078(3) 0.0195(3) 0.0082(3)

loop_
_atom_type_symbol
_atom_type_description
_atom_type_scat_dispersion_real
_atom_type_scat_dispersion_imag
_atom_type_scat_source
C C 0.0033 0.0016 'International Tables Vol C Tables 4.2.6.8 and 6.1.1.4'
H H 0.0000 0.0000 'International Tables Vol C Tables 4.2.6.8 and 6.1.1.4'
O O 0.0106 0.0060 'International Tables Vol C Tables 4.2.6.8 and 6.1.1.4'
P P 0.1023 0.0942 'International Tables Vol C Tables 4.2.6.8 and 6.1.1.4'
S S 0.1246 0.1234 'International Tables Vol C Tables 4.2.6.8 and 6.1.1.4'

loop_
_geom_angle_atom_site_label_1
_geom_angle_atom_site_label_2
_geom_angle_atom_site_label_3
_geom_angle
C2 C1 S1 111.4(2)
C2 C1 H1 124.3
S1 C1 H1 124.3
C1 C2 C3 113.1(3)
C1 C2 H2 123.4
C3 C2 H2 123.4
C4 C3 C2 112.9(2)
C4 C3 C9 129.1(2)
C2 C3 C9 118.0(2)
C3 C4 C5 133.4(2)
C3 C4 S1 109.41(18)
C5 C4 S1 117.16(18)
C6 C5 C4 133.8(2)
C6 C5 S2 109.50(18)
C4 C5 S2 116.62(17)
C5 C6 C7 112.6(2)
C5 C6 C10 128.9(2)
C7 C6 C10 118.5(2)
C8 C7 C6 113.7(2)
C8 C7 H7 123.1
C6 C7 H7 123.1
C7 C8 S2 111.1(2)
C7 C8 H8 124.4
S2 C8 H8 124.4
O1 C9 C3 120.5(2)
O1 C9 P1 116.81(18)
C3 C9 P1 121.83(18)
O2 C10 C6 120.9(2)
O2 C10 P1 117.72(19)
C6 C10 P1 120.54(18)
C12 C11 C16 119.1(2)
C12 C11 P1 118.1(2)
C16 C11 P1 122.83(19)
C13 C12 C11 120.2(3)
C13 C12 H12 119.9
C11 C12 H12 119.9
C14 C13 C12 120.5(3)
C14 C13 H13 119.8
C12 C13 H13 119.8
C13 C14 C15 120.0(3)
C13 C14 H14 120.0
C15 C14 H14 120.0
C16 C15 C14 120.0(3)
C16 C15 H15 120.0
C14 C15 H15 120.0
C15 C16 C11 120.2(3)
C15 C16 H16 119.9
C11 C16 H16 119.9
C11 P1 C9 100.76(11)
C11 P1 C10 102.14(11)
C9 P1 C10 107.90(11)
C1 S1 C4 93.18(12)
C8 S2 C5 93.04(12)

loop_
_geom_bond_atom_site_label_1
_geom_bond_atom_site_label_2
_geom_bond_distance
C1 C2 1.351(4)
C1 S1 1.704(3)
C1 H1 0.9500
C2 C3 1.427(3)
C2 H2 0.9500
C3 C4 1.381(4)
C3 C9 1.468(3)
C4 C5 1.455(3)
C4 S1 1.730(2)
C5 C6 1.380(3)
C5 S2 1.728(2)
C6 C7 1.423(3)
C6 C10 1.471(3)
C7 C8 1.341(4)
C7 H7 0.9500
C8 S2 1.709(3)
C8 H8 0.9500
C9 O1 1.219(3)
C9 P1 1.843(2)
C10 O2 1.216(3)
C10 P1 1.848(3)
C11 C12 1.386(3)
C11 C16 1.393(4)
C11 P1 1.811(3)
C12 C13 1.383(4)
C12 H12 0.9500
C13 C14 1.363(4)
C13 H13 0.9500
C14 C15 1.388(4)
C14 H14 0.9500
C15 C16 1.378(4)
C15 H15 0.9500
C16 H16 0.9500
